data_7228915
loop_
_publ_author_name
'Feng, Yan Fang'
'Tang, Qi'
'Luo, Kai Liang'
'Wu, Ji Qing'
'Zhang, Zhong'
'Liang, Yuning'
'Liang, Fu Pei'

_publ_section_title
;
 Controllable assembly of Cu(II) coordination compounds based on a
 flexible zwitterionic benzimidazole-dicarboxylate ligand: Synthesis,
 structural diversity, reversible SCSC transformation and magnetic
 properties
;
_journal_name_full CrystEngComm
_journal_paper_doi 10.1039/C7CE01215B
_journal_year 2017
_chemical_formula_moiety 'C13 H15 Cu N2 O5, N O3'
_chemical_formula_sum 'C13 H15 Cu N3 O8'
_chemical_formula_weight 404.82
_chemical_name_systematic
; 
 ? 
;
_space_group_IT_number 2
_symmetry_cell_setting triclinic
_symmetry_space_group_name_Hall '-P 1'
_symmetry_space_group_name_H-M 'P -1'
_atom_sites_solution_hydrogens geom
_atom_sites_solution_primary direct
_atom_sites_solution_secondary difmap
_audit_creation_method SHELXL-97
_audit_update_record
;
2017-05-23 deposited with the CCDC.
2017-08-15 downloaded from the CCDC.
;
_cell_angle_alpha 93.317(2)
_cell_angle_beta 93.708(2)
_cell_angle_gamma 91.807(2)
_cell_formula_units_Z 2
_cell_length_a 6.4276(11)
_cell_length_b 10.5808(18)
_cell_length_c 11.242(2)
_cell_measurement_reflns_used 2943
_cell_measurement_temperature 296(2)
_cell_measurement_theta_max 26.54
_cell_measurement_theta_min 1.82
_cell_volume 761.2(2)
_computing_cell_refinement SMART
_computing_data_collection 'SMART (Bruker, 2000)'
_computing_data_reduction 'SAINT (Bruker, 2000)'
_computing_molecular_graphics DIAMOND
_computing_publication_material DIAMOND
_computing_structure_refinement SHELXTL
_computing_structure_solution 'SHELXTL (Bruker, 2000)'
_diffrn_ambient_temperature 296(2)
_diffrn_measured_fraction_theta_full 0.985
_diffrn_measured_fraction_theta_max 0.985
_diffrn_measurement_device_type 'Bruker Smart Apex CCD II'
_diffrn_measurement_method 'phi and omega scans'
_diffrn_radiation_monochromator graphite
_diffrn_radiation_source 'fine-focus sealed tube'
_diffrn_radiation_type MoK\a
_diffrn_radiation_wavelength 0.71073
_diffrn_reflns_av_R_equivalents 0.0182
_diffrn_reflns_av_sigmaI/netI 0.0248
_diffrn_reflns_limit_h_max 7
_diffrn_reflns_limit_h_min -7
_diffrn_reflns_limit_k_max 12
_diffrn_reflns_limit_k_min -13
_diffrn_reflns_limit_l_max 13
_diffrn_reflns_limit_l_min -13
_diffrn_reflns_number 6334
_diffrn_reflns_theta_full 26.00
_diffrn_reflns_theta_max 26.00
_diffrn_reflns_theta_min 1.82
_exptl_absorpt_coefficient_mu 1.487
_exptl_absorpt_correction_T_max 0.681
_exptl_absorpt_correction_T_min 0.634
_exptl_absorpt_correction_type multi-scan
_exptl_absorpt_process_details 'SADABS(Sheldrick, 1996)'
_exptl_crystal_colour blue
_exptl_crystal_density_diffrn 1.766
_exptl_crystal_density_method 'not measured'
_exptl_crystal_description block
_exptl_crystal_F_000 414
_exptl_crystal_size_max 0.33
_exptl_crystal_size_mid 0.29
_exptl_crystal_size_min 0.27
_refine_diff_density_max 0.867
_refine_diff_density_min -0.850
_refine_diff_density_rms 0.111
_refine_ls_extinction_method none
_refine_ls_goodness_of_fit_ref 1.070
_refine_ls_hydrogen_treatment constr
_refine_ls_matrix_type full
_refine_ls_number_parameters 229
_refine_ls_number_reflns 2943
_refine_ls_number_restraints 0
_refine_ls_restrained_S_all 1.070
_refine_ls_R_factor_all 0.0366
_refine_ls_R_factor_gt 0.0341
_refine_ls_shift/su_max 0.000
_refine_ls_shift/su_mean 0.000
_refine_ls_structure_factor_coef Fsqd
_refine_ls_weighting_details 'calc w=1/[\s^2^(Fo^2^)+(0.0450P)^2^+1.2000P] where P=(Fo^2^+2Fc^2^)/3'
_refine_ls_weighting_scheme calc
_refine_ls_wR_factor_gt 0.0949
_refine_ls_wR_factor_ref 0.0965
_reflns_number_gt 2714
_reflns_number_total 2943
_reflns_threshold_expression >2sigma(I)
_cod_data_source_file c7ce01215b2.cif
_cod_data_source_block fyfcomplex2
_cod_depositor_comments
;
The following automatic conversions were performed:

'_symmetry_cell_setting' value 'Triclinic' changed to 'triclinic'
according to
/home/data/users/saulius/crontab/automatic-downloads/rss-feeds/RSC/lib/dictionaries/cif_core.dic
dictionary named 'cif_core.dic' version 2.4.2 from 2011-04-26.

Automatic conversion script
Id: cif_fix_values 4973 2017-02-22 13:04:09Z antanas 
;
_cod_database_code 7228915

loop_
_symmetry_equiv_pos_as_xyz
'x, y, z'
'-x, -y, -z'

loop_
_atom_site_label
_atom_site_type_symbol
_atom_site_fract_x
_atom_site_fract_y
_atom_site_fract_z
_atom_site_U_iso_or_equiv
_atom_site_adp_type
_atom_site_occupancy
_atom_site_symmetry_multiplicity
_atom_site_calc_flag
_atom_site_refinement_flags
C1 C 0.6279(5) 0.9243(3) 0.2768(2) 0.0317(6) Uani 1 1 d .
C2 C 0.5903(6) 1.0504(3) 0.2544(3) 0.0444(8) Uani 1 1 d .
H2 H 0.6753 1.0973 0.2081 0.053 Uiso 1 1 calc R
C3 C 0.4194(7) 1.1007(3) 0.3050(3) 0.0537(10) Uani 1 1 d .
H3 H 0.3875 1.1841 0.2919 0.064 Uiso 1 1 calc R
C4 C 0.2920(6) 1.0308(3) 0.3756(3) 0.0493(9) Uani 1 1 d .
H4 H 0.1775 1.0689 0.4070 0.059 Uiso 1 1 calc R
C5 C 0.3311(5) 0.9066(3) 0.4001(3) 0.0377(7) Uani 1 1 d .
H5 H 0.2483 0.8606 0.4483 0.045 Uiso 1 1 calc R
C6 C 0.5026(4) 0.8550(3) 0.3478(2) 0.0280(6) Uani 1 1 d .
C7 C 0.7466(4) 0.7314(2) 0.2830(2) 0.0253(5) Uani 1 1 d .
H7 H 0.8256 0.6605 0.2690 0.030 Uiso 1 1 calc R
C8 C 0.9223(5) 0.8647(3) 0.1433(3) 0.0350(6) Uani 1 1 d .
H8A H 1.0221 0.7979 0.1406 0.042 Uiso 1 1 calc R
H8B H 0.9990 0.9447 0.1609 0.042 Uiso 1 1 calc R
C9 C 0.8006(5) 0.8670(3) 0.0219(3) 0.0355(6) Uani 1 1 d .
H9A H 0.7375 0.9485 0.0148 0.043 Uiso 1 1 calc R
H9B H 0.8954 0.8557 -0.0413 0.043 Uiso 1 1 calc R
C10 C 0.6311(4) 0.7620(3) 0.0080(2) 0.0280(6) Uani 1 1 d .
C11 C 0.4981(4) 0.6246(2) 0.4064(2) 0.0258(5) Uani 1 1 d .
H11A H 0.4855 0.6461 0.4906 0.031 Uiso 1 1 calc R
H11B H 0.5928 0.5553 0.3998 0.031 Uiso 1 1 calc R
C12 C 0.2851(4) 0.5819(3) 0.3484(2) 0.0273(5) Uani 1 1 d .
H12A H 0.2405 0.5046 0.3831 0.033 Uiso 1 1 calc R
H12B H 0.1859 0.6460 0.3676 0.033 Uiso 1 1 calc R
C13 C 0.2771(4) 0.5582(2) 0.2143(2) 0.0206(5) Uani 1 1 d .
Cu1 Cu 0.5000 0.5000 0.0000 0.01989(13) Uani 1 2 d S
Cu2 Cu 0.0000 0.5000 0.0000 0.02184(13) Uani 1 2 d S
N1 N 0.7806(4) 0.8432(2) 0.2380(2) 0.0289(5) Uani 1 1 d .
N2 N 0.5849(3) 0.7346(2) 0.35042(19) 0.0238(4) Uani 1 1 d .
N3 N 0.0600(4) 0.6892(3) 0.6446(3) 0.0404(6) Uani 1 1 d .
O2 O 0.6931(3) 0.64866(18) 0.00679(17) 0.0289(4) Uani 1 1 d .
O1 O 0.4460(3) 0.7926(2) 0.0039(2) 0.0427(5) Uani 1 1 d .
O3 O 0.4445(3) 0.53732(18) 0.16685(15) 0.0263(4) Uani 1 1 d .
O4 O 0.0989(3) 0.56237(18) 0.16056(16) 0.0268(4) Uani 1 1 d .
O5 O 0.1875(3) 0.61265(18) -0.07452(16) 0.0276(4) Uani 1 1 d .
H5C H 0.1651 0.6263 -0.1480 0.041 Uiso 1 1 d R
H5D H 0.2569 0.6775 -0.0438 0.041 Uiso 1 1 d R
O6 O 0.2117(6) 0.6235(4) 0.6577(4) 0.1058(14) Uani 1 1 d .
O7 O -0.0149(5) 0.7162(3) 0.5468(2) 0.0696(9) Uani 1 1 d .
O8 O -0.0170(6) 0.7256(4) 0.7359(3) 0.0818(11) Uani 1 1 d .

loop_
_atom_site_aniso_label
_atom_site_aniso_U_11
_atom_site_aniso_U_22
_atom_site_aniso_U_33
_atom_site_aniso_U_23
_atom_site_aniso_U_13
_atom_site_aniso_U_12
C1 0.0398(16) 0.0263(13) 0.0275(13) -0.0026(11) -0.0060(11) 0.0002(11)
C2 0.065(2) 0.0250(14) 0.0417(17) 0.0021(12) -0.0071(15) -0.0002(14)
C3 0.078(3) 0.0278(16) 0.054(2) -0.0038(14) -0.0149(19) 0.0158(16)
C4 0.055(2) 0.0442(18) 0.0468(19) -0.0120(15) -0.0090(16) 0.0228(16)
C5 0.0410(17) 0.0405(16) 0.0305(15) -0.0073(12) -0.0030(12) 0.0099(13)
C6 0.0336(14) 0.0256(13) 0.0233(12) -0.0026(10) -0.0066(11) 0.0044(11)
C7 0.0234(12) 0.0266(12) 0.0247(12) -0.0007(10) -0.0054(10) 0.0002(10)
C8 0.0314(15) 0.0375(15) 0.0350(15) 0.0033(12) 0.0007(12) -0.0144(12)
C9 0.0408(16) 0.0327(15) 0.0322(15) 0.0054(12) 0.0003(12) -0.0150(12)
C10 0.0327(15) 0.0307(14) 0.0195(12) 0.0030(10) -0.0029(10) -0.0095(11)
C11 0.0304(14) 0.0281(13) 0.0185(12) 0.0040(10) -0.0038(10) -0.0007(10)
C12 0.0246(13) 0.0383(14) 0.0186(12) 0.0003(10) 0.0016(10) -0.0033(11)
C13 0.0214(12) 0.0211(11) 0.0192(11) 0.0008(9) 0.0015(9) -0.0019(9)
Cu1 0.0166(2) 0.0241(2) 0.0184(2) -0.00373(16) 0.00254(15) -0.00236(15)
Cu2 0.0155(2) 0.0321(2) 0.0173(2) 0.00077(16) -0.00110(15) -0.00386(16)
N1 0.0298(12) 0.0282(11) 0.0274(11) 0.0004(9) -0.0036(9) -0.0048(9)
N2 0.0256(11) 0.0235(10) 0.0215(10) 0.0001(8) -0.0042(8) 0.0014(8)
N3 0.0374(14) 0.0399(14) 0.0456(16) 0.0117(12) 0.0063(12) 0.0053(11)
O2 0.0263(9) 0.0295(10) 0.0299(10) -0.0027(8) 0.0025(7) -0.0076(8)
O1 0.0361(12) 0.0310(11) 0.0593(14) 0.0038(10) -0.0080(10) -0.0037(9)
O3 0.0201(9) 0.0378(10) 0.0203(9) -0.0039(7) 0.0008(7) -0.0002(7)
O4 0.0190(9) 0.0386(10) 0.0218(9) -0.0027(8) -0.0016(7) 0.0006(7)
O5 0.0221(9) 0.0378(10) 0.0223(9) -0.0029(8) 0.0018(7) -0.0012(8)
O6 0.076(2) 0.096(3) 0.145(4) -0.002(3) -0.012(2) 0.055(2)
O7 0.094(2) 0.083(2) 0.0347(14) 0.0080(13) 0.0061(14) 0.0311(18)
O8 0.082(2) 0.130(3) 0.0387(15) 0.0183(17) 0.0158(15) 0.040(2)

loop_
_atom_type_symbol
_atom_type_description
_atom_type_scat_dispersion_real
_atom_type_scat_dispersion_imag
_atom_type_scat_source
C C 0.0033 0.0016 'International Tables Vol C Tables 4.2.6.8 and 6.1.1.4'
H H 0.0000 0.0000 'International Tables Vol C Tables 4.2.6.8 and 6.1.1.4'
Cu Cu 0.3201 1.2651 'International Tables Vol C Tables 4.2.6.8 and 6.1.1.4'
N N 0.0061 0.0033 'International Tables Vol C Tables 4.2.6.8 and 6.1.1.4'
O O 0.0106 0.0060 'International Tables Vol C Tables 4.2.6.8 and 6.1.1.4'

loop_
_geom_angle_atom_site_label_1
_geom_angle_atom_site_label_2
_geom_angle_atom_site_label_3
_geom_angle
_geom_angle_site_symmetry_1
_geom_angle_site_symmetry_3
C6 C1 C2 122.0(3) . .
C6 C1 N1 106.7(2) . .
C2 C1 N1 131.3(3) . .
C3 C2 C1 115.8(3) . .
C3 C2 H2 122.1 . .
C1 C2 H2 122.1 . .
C2 C3 C4 122.3(3) . .
C2 C3 H3 118.8 . .
C4 C3 H3 118.8 . .
C5 C4 C3 122.1(3) . .
C5 C4 H4 118.9 . .
C3 C4 H4 118.9 . .
C4 C5 C6 115.7(3) . .
C4 C5 H5 122.2 . .
C6 C5 H5 122.2 . .
C1 C6 C5 122.1(3) . .
C1 C6 N2 106.3(2) . .
C5 C6 N2 131.5(3) . .
N2 C7 N1 110.8(2) . .
N2 C7 H7 124.6 . .
N1 C7 H7 124.6 . .
N1 C8 C9 110.8(2) . .
N1 C8 H8A 109.5 . .
C9 C8 H8A 109.5 . .
N1 C8 H8B 109.5 . .
C9 C8 H8B 109.5 . .
H8A C8 H8B 108.1 . .
C10 C9 C8 110.6(2) . .
C10 C9 H9A 109.5 . .
C8 C9 H9A 109.5 . .
C10 C9 H9B 109.5 . .
C8 C9 H9B 109.5 . .
H9A C9 H9B 108.1 . .
O1 C10 O2 125.2(2) . .
O1 C10 C9 118.3(3) . .
O2 C10 C9 116.4(3) . .
N2 C11 C12 111.7(2) . .
N2 C11 H11A 109.3 . .
C12 C11 H11A 109.3 . .
N2 C11 H11B 109.3 . .
C12 C11 H11B 109.3 . .
H11A C11 H11B 107.9 . .
C13 C12 C11 115.0(2) . .
C13 C12 H12A 108.5 . .
C11 C12 H12A 108.5 . .
C13 C12 H12B 108.5 . .
C11 C12 H12B 108.5 . .
H12A C12 H12B 107.5 . .
O3 C13 O4 126.2(2) . .
O3 C13 C12 118.0(2) . .
O4 C13 C12 115.8(2) . .
O3 Cu1 O3 180.0 . 2_665
O3 Cu1 O2 90.03(8) . 2_665
O3 Cu1 O2 89.97(8) 2_665 2_665
O3 Cu1 O2 89.97(8) . .
O3 Cu1 O2 90.03(8) 2_665 .
O2 Cu1 O2 180.0 2_665 .
O5 Cu2 O5 180.00(9) 2_565 .
O5 Cu2 O4 86.84(8) 2_565 .
O5 Cu2 O4 93.16(8) . .
O5 Cu2 O4 93.16(8) 2_565 2_565
O5 Cu2 O4 86.84(8) . 2_565
O4 Cu2 O4 180.0 . 2_565
C7 N1 C1 107.8(2) . .
C7 N1 C8 124.1(2) . .
C1 N1 C8 126.7(2) . .
C7 N2 C6 108.3(2) . .
C7 N2 C11 124.4(2) . .
C6 N2 C11 127.0(2) . .
O8 N3 O6 115.7(4) . .
O8 N3 O7 121.0(3) . .
O6 N3 O7 123.3(4) . .
C10 O2 Cu1 122.83(17) . .
C13 O3 Cu1 130.74(16) . .
C13 O4 Cu2 130.29(16) . .
Cu2 O5 H5C 119.6 . .
Cu2 O5 H5D 128.8 . .
H5C O5 H5D 105.4 . .

loop_
_geom_bond_atom_site_label_1
_geom_bond_atom_site_label_2
_geom_bond_distance
_geom_bond_site_symmetry_2
C1 C6 1.392(4) .
C1 C2 1.398(4) .
C1 N1 1.398(4) .
C2 C3 1.377(6) .
C2 H2 0.9300 .
C3 C4 1.401(6) .
C3 H3 0.9300 .
C4 C5 1.386(5) .
C4 H4 0.9300 .
C5 C6 1.394(4) .
C5 H5 0.9300 .
C6 N2 1.395(3) .
C7 N2 1.326(3) .
C7 N1 1.331(4) .
C7 H7 0.9300 .
C8 N1 1.468(4) .
C8 C9 1.530(4) .
C8 H8A 0.9700 .
C8 H8B 0.9700 .
C9 C10 1.525(4) .
C9 H9A 0.9700 .
C9 H9B 0.9700 .
C10 O1 1.241(4) .
C10 O2 1.276(3) .
C11 N2 1.467(3) .
C11 C12 1.522(4) .
C11 H11A 0.9700 .
C11 H11B 0.9700 .
C12 C13 1.511(3) .
C12 H12A 0.9700 .
C12 H12B 0.9700 .
C13 O3 1.251(3) .
C13 O4 1.263(3) .
Cu1 O3 1.9523(17) .
Cu1 O3 1.9523(17) 2_665
Cu1 O2 1.9676(18) 2_665
Cu1 O2 1.9676(18) .
Cu2 O5 1.9315(19) 2_565
Cu2 O5 1.9315(19) .
Cu2 O4 1.9456(18) .
Cu2 O4 1.9456(18) 2_565
N3 O8 1.216(4) .
N3 O6 1.221(4) .
N3 O7 1.223(4) .
O5 H5C 0.8504 .
O5 H5D 0.8501 .

loop_
_geom_hbond_atom_site_label_D
_geom_hbond_atom_site_label_H
_geom_hbond_atom_site_label_A
_geom_hbond_distance_DH
_geom_hbond_distance_HA
_geom_hbond_distance_DA
_geom_hbond_angle_DHA
_geom_hbond_site_symmetry_A
O5 H5C O6 0.85 2.22 3.034(5) 159.3 1_554
O5 H5C O8 0.85 2.05 2.780(4) 143.0 1_554
O5 H5D O2 0.85 2.85 3.322(3) 116.6 .

loop_
_geom_torsion_atom_site_label_1
_geom_torsion_atom_site_label_2
_geom_torsion_atom_site_label_3
_geom_torsion_atom_site_label_4
_geom_torsion
_geom_torsion_site_symmetry_1
C6 C1 C2 C3 -1.2(5) .
N1 C1 C2 C3 178.1(3) .
C1 C2 C3 C4 0.6(5) .
C2 C3 C4 C5 0.7(6) .
C3 C4 C5 C6 -1.3(5) .
C2 C1 C6 C5 0.5(4) .
N1 C1 C6 C5 -178.9(3) .
C2 C1 C6 N2 179.9(3) .
N1 C1 C6 N2 0.5(3) .
C4 C5 C6 C1 0.8(4) .
C4 C5 C6 N2 -178.5(3) .
N1 C8 C9 C10 -42.2(3) .
C8 C9 C10 O1 113.0(3) .
C8 C9 C10 O2 -64.1(3) .
N2 C11 C12 C13 52.9(3) .
C11 C12 C13 O3 21.2(3) .
C11 C12 C13 O4 -158.5(2) .
N2 C7 N1 C1 -1.3(3) .
N2 C7 N1 C8 -168.4(2) .
C6 C1 N1 C7 0.4(3) .
C2 C1 N1 C7 -178.9(3) .
C6 C1 N1 C8 167.2(2) .
C2 C1 N1 C8 -12.2(5) .
C9 C8 N1 C7 99.5(3) .
C9 C8 N1 C1 -65.3(4) .
N1 C7 N2 C6 1.6(3) .
N1 C7 N2 C11 175.7(2) .
C1 C6 N2 C7 -1.3(3) .
C5 C6 N2 C7 178.1(3) .
C1 C6 N2 C11 -175.2(2) .
C5 C6 N2 C11 4.1(4) .
C12 C11 N2 C7 -109.8(3) .
C12 C11 N2 C6 63.2(3) .
O1 C10 O2 Cu1 -0.8(4) .
C9 C10 O2 Cu1 176.01(17) .
O3 Cu1 O2 C10 -74.0(2) .
O3 Cu1 O2 C10 106.0(2) 2_665
O4 C13 O3 Cu1 -1.7(4) .
C12 C13 O3 Cu1 178.77(17) .
O2 Cu1 O3 C13 -58.0(2) 2_665
O2 Cu1 O3 C13 122.0(2) .
O3 C13 O4 Cu2 17.1(4) .
C12 C13 O4 Cu2 -163.31(17) .
O5 Cu2 O4 C13 116.8(2) 2_565
O5 Cu2 O4 C13 -63.2(2) .
